data_9014514
loop_
_publ_author_name
'Colby, M.'
'LaCoste, L.'

_publ_section_title
;
 The crystal structure of Cerussite
 _cod_database_code 1010956
;
_journal_name_full 'Zeitschrift fur Kristallographie'
_journal_page_first 299
_journal_page_last 309
_journal_volume 84
_journal_year 1933
_chemical_formula_sum 'C O2 Pb'
_chemical_name_mineral Cerussite
_space_group_IT_number 62
_symmetry_space_group_name_Hall '-P 2n 2a'
_symmetry_space_group_name_H-M 'P m c n'
_cell_angle_alpha 90
_cell_angle_beta 90
_cell_angle_gamma 90
_cell_length_a 5.166
_cell_length_b 8.468
_cell_length_c 6.146
_cell_formula_units_Z 8
_cell_volume 268.861
_database_code_amcsd 0017676
_exptl_crystal_density_diffrn 12.412
_cod_duplicate_entry 1010956
_cod_original_formula_sum 'Pb C O2'
_cod_database_code 9014514

loop_
_space_group_symop_operation_xyz
x,y,z
1/2-x,y,z
1/2+x,-y,-z
1/2+x,1/2+y,1/2-z
1/2-x,1/2-y,1/2+z
x,1/2-y,1/2+z
-x,1/2+y,1/2-z
-x,-y,-z

loop_
_atom_site_label
_atom_site_fract_x
_atom_site_fract_y
_atom_site_fract_z
Pb1 0.00000 0.41700 0.00000
C1 0.00000 0.76400 0.15300
O1 0.00000 0.90900 0.15300
O2 0.19900 0.69100 0.15300

loop_
_cod_related_entry_id
_cod_related_entry_database
_cod_related_entry_code
1 AMCSD 0017676
